data_7027437
loop_
_publ_author_name
'Cremer, Christian'
'Burger, Peter'

_publ_section_title
;
 Synthesis and crystal structure of the 16 e&#x2212; cationic tungsten(IV)
 complex [WCp*(4,4&#x2032;-Me2bipy)Cl2]+BPh4&#x2212;&#x200A;&#x2020;
;
_journal_issue 12
_journal_name_full 'Journal of the Chemical Society, Dalton Transactions'
_journal_page_first 1967
_journal_paper_doi 10.1039/a902743b
_journal_year 1999
_chemical_compound_source synthesis
_chemical_formula_structural '(EtMe4C5)*W(Me2-bipy)Cl3 * 2 CH2Cl2'
_chemical_formula_sum 'C25 H33 Cl7 N2 W'
_chemical_formula_weight 793.53
_chemical_melting_point ?
_chemical_name_systematic
; 
 ? 
;
_space_group_IT_number 14
_symmetry_space_group_name_Hall '-P 2yn'
_symmetry_space_group_name_H-M 'P 1 21/n 1'
_atom_sites_solution_hydrogens geom
_atom_sites_solution_primary direct
_atom_sites_solution_secondary difmap
_audit_creation_method SHELXL
_cell_angle_alpha 90.00
_cell_angle_beta 100.92
_cell_angle_gamma 90.00
_cell_formula_units_Z 4
_cell_length_a 8.3240(10)
_cell_length_b 17.879(3)
_cell_length_c 20.464(4)
_cell_measurement_reflns_used 48
_cell_measurement_temperature 183(2)
_cell_measurement_theta_max 18
_cell_measurement_theta_min 10
_cell_volume 2990.4(9)
_computing_cell_refinement Siemens-P3
_computing_data_collection Siemens-P3
_computing_data_reduction Siemens-XDISK
_computing_molecular_graphics 'XPMA, Platon (Spek, 1997)'
_computing_publication_material 'SHELXL-93, Platon'
_computing_structure_refinement 'SHELXL-93 (Sheldrick, 1993)'
_computing_structure_solution 'SHELXS-86 (Sheldrick, 1990)'
_diffrn_ambient_temperature 183(2)
_diffrn_measurement_device 'Nicolet-Siemens P4'
_diffrn_measurement_method omega-scans
_diffrn_radiation_monochromator graphite
_diffrn_radiation_source 'fine-focus sealed tube'
_diffrn_radiation_type MoK\a
_diffrn_radiation_wavelength 0.71073
_diffrn_reflns_av_R_equivalents 0.0264
_diffrn_reflns_av_sigmaI/netI 0.0372
_diffrn_reflns_limit_h_max 8
_diffrn_reflns_limit_h_min -8
_diffrn_reflns_limit_k_max 22
_diffrn_reflns_limit_k_min 0
_diffrn_reflns_limit_l_max 24
_diffrn_reflns_limit_l_min -25
_diffrn_reflns_number 5749
_diffrn_reflns_theta_max 26.00
_diffrn_reflns_theta_min 2.03
_diffrn_standards_decay_% none
_diffrn_standards_interval_count 147
_diffrn_standards_number 3
_exptl_absorpt_coefficient_mu 4.507
_exptl_absorpt_correction_T_max 0.99
_exptl_absorpt_correction_T_min 0.55
_exptl_absorpt_correction_type 'empirical, PSI-scans'
_exptl_crystal_colour violet
_exptl_crystal_density_diffrn 1.763
_exptl_crystal_density_meas ?
_exptl_crystal_description 'rectangular parallelepiped'
_exptl_crystal_F_000 1560
_exptl_crystal_size_max 0.30
_exptl_crystal_size_mid 0.20
_exptl_crystal_size_min 0.20
_refine_diff_density_max 1.508
_refine_diff_density_min -2.734
_refine_diff_density_rms 0.163
_refine_ls_extinction_coef n/a
_refine_ls_extinction_method n/a
_refine_ls_goodness_of_fit_all 1.321
_refine_ls_goodness_of_fit_obs 1.336
_refine_ls_hydrogen_treatment 'riding model with fixed isotropic U'
_refine_ls_matrix_type full
_refine_ls_number_parameters 316
_refine_ls_number_reflns 5334
_refine_ls_number_restraints 0
_refine_ls_restrained_S_all 1.782
_refine_ls_restrained_S_obs 1.336
_refine_ls_R_factor_all 0.0629
_refine_ls_R_factor_obs 0.0563
_refine_ls_shift/esd_max 0.000
_refine_ls_shift/esd_mean 0.000
_refine_ls_structure_factor_coef Fsqd
_refine_ls_weighting_details 'w=1/[\s^2^(Fo^2^)+(0.0162P)^2^+33.5611P] where P=(Fo^2^+2Fc^2^)/3'
_refine_ls_weighting_scheme calc
_refine_ls_wR_factor_all 0.1463
_refine_ls_wR_factor_obs 0.1069
_reflns_number_observed 5076
_reflns_number_total 5339
_reflns_observed_criterion >2sigma(I)
_cod_data_source_file 902743bsup1.cif
_cod_data_source_block Complex_2-Me
_cod_depositor_comments
;
The following automatic conversions were performed:

'_chemical_melting_point' value 'n/a' was changed to '?' - the value
is undefined or not given.

Automatic conversion script
Id: cif_fix_values 1891 2012-01-12 08:04:46Z andrius 

The following automatic conversions were performed:

'_exptl_crystal_density_meas' value 'n/a' was changed to '?' - the
value is perceived as not measured.

Automatic conversion script
Id: cif_fix_values 3008 2015-01-20 13:52:24Z robertas 

The following automatic conversions were performed:

'_refine_ls_weighting_scheme' value 'calc
w=1/[\s^2^(Fo^2^)+(0.0162P)^2^+33.5611P] where P=(Fo^2^+2Fc^2^)/3'
was changed to 'calc'. New tag '_refine_ls_weighting_details' was
created. The value of the new tag was set to
'w=1/[\s^2^(Fo^2^)+(0.0162P)^2^+33.5611P] where P=(Fo^2^+2Fc^2^)/3'.

Automatic conversion script
Id: cif_fix_values 3143 2015-03-26 13:38:13Z robertas 
;
_cod_original_sg_symbol_H-M P2(1)/n
_cod_database_code 7027437

loop_
_symmetry_equiv_pos_as_xyz
'x, y, z'
'-x+1/2, y+1/2, -z+1/2'
'-x, -y, -z'
'x-1/2, -y-1/2, z-1/2'

loop_
_atom_site_aniso_label
_atom_site_aniso_U_11
_atom_site_aniso_U_22
_atom_site_aniso_U_33
_atom_site_aniso_U_23
_atom_site_aniso_U_13
_atom_site_aniso_U_12
W1 0.0107(2) 0.00924(14) 0.0192(2) -0.00020(13) 0.00450(10) -0.00086(13)
Cl1 0.0121(11) 0.0218(10) 0.0339(11) 0.0006(8) 0.0067(8) -0.0040(8)
Cl2 0.0280(13) 0.0212(10) 0.0286(10) -0.0074(8) 0.0103(9) 0.0012(9)
Cl3 0.0191(11) 0.0221(10) 0.0209(9) 0.0008(8) 0.0028(7) 0.0022(8)
Cl4 0.054(2) 0.0410(15) 0.054(2) 0.0079(13) 0.0081(13) 0.0051(13)
Cl5 0.066(2) 0.044(2) 0.049(2) -0.0026(13) 0.0118(14) -0.0032(14)
Cl6 0.059(2) 0.047(2) 0.069(2) -0.025(2) -0.012(2) 0.018(2)
Cl7 0.046(2) 0.0346(14) 0.078(2) 0.0062(14) -0.0052(14) 0.0079(13)
N1 0.011(4) 0.013(3) 0.025(3) 0.001(3) 0.001(3) -0.004(3)
N2 0.008(3) 0.014(3) 0.017(3) -0.002(2) 0.006(2) -0.002(3)
C1 0.022(5) 0.018(4) 0.024(4) 0.008(3) 0.003(3) 0.011(4)
C2 0.014(5) 0.017(4) 0.023(4) 0.005(3) 0.000(3) -0.002(3)
C3 0.024(5) 0.018(4) 0.033(5) -0.001(4) 0.010(4) 0.005(4)
C4 0.020(5) 0.012(4) 0.037(5) 0.009(3) -0.001(4) -0.002(3)
C5 0.019(5) 0.017(4) 0.027(4) 0.004(3) 0.001(3) -0.002(3)
C6 0.039(6) 0.038(5) 0.015(4) -0.007(4) -0.001(4) 0.005(5)
C7 0.061(8) 0.053(7) 0.025(5) 0.001(5) 0.001(5) 0.013(6)
C8 0.026(6) 0.035(5) 0.032(5) 0.003(4) 0.003(4) -0.008(4)
C9 0.022(5) 0.027(5) 0.051(6) 0.000(4) 0.010(4) 0.015(4)
C10 0.039(7) 0.016(4) 0.065(7) 0.002(5) 0.009(5) -0.009(4)
C11 0.041(7) 0.044(6) 0.034(5) 0.008(5) 0.017(4) -0.014(5)
C12 0.014(5) 0.020(4) 0.032(4) -0.001(3) 0.015(3) 0.001(3)
C13 0.017(5) 0.028(5) 0.032(5) 0.004(4) 0.009(4) -0.003(4)
C14 0.020(5) 0.031(5) 0.032(5) 0.009(4) 0.009(4) 0.000(4)
C15 0.022(5) 0.013(4) 0.033(5) 0.007(3) 0.004(4) -0.005(3)
C16 0.013(4) 0.014(4) 0.022(4) 0.002(3) -0.002(3) 0.002(3)
C17 0.020(5) 0.034(6) 0.054(6) 0.012(5) 0.016(5) -0.012(4)
C18 0.029(5) 0.016(4) 0.015(4) -0.001(3) 0.009(3) -0.002(4)
C19 0.023(5) 0.022(4) 0.028(4) -0.002(3) 0.011(4) 0.005(4)
C20 0.026(5) 0.015(4) 0.030(5) -0.002(3) 0.006(4) 0.006(4)
C21 0.023(5) 0.010(4) 0.025(4) 0.002(3) 0.007(3) -0.002(3)
C22 0.016(4) 0.012(4) 0.019(4) 0.006(3) -0.002(3) -0.002(3)
C23 0.051(7) 0.011(4) 0.046(6) -0.008(4) 0.023(5) 0.001(4)
C24 0.045(7) 0.057(7) 0.035(6) 0.009(5) 0.013(5) 0.004(6)
C25 0.045(7) 0.049(7) 0.041(6) -0.012(5) -0.011(5) 0.014(6)

loop_
_atom_site_label
_atom_site_type_symbol
_atom_site_fract_x
_atom_site_fract_y
_atom_site_fract_z
_atom_site_U_iso_or_equiv
_atom_site_thermal_displace_type
_atom_site_occupancy
_atom_site_calc_flag
_atom_site_refinement_flags
W1 W 0.77503(4) 0.85876(2) 0.186448(15) 0.01281(10) Uani 1 d .
Cl1 Cl 1.0630(2) 0.90345(11) 0.20428(10) 0.0223(4) Uani 1 d .
Cl2 Cl 0.7474(3) 0.94075(12) 0.28085(10) 0.0253(5) Uani 1 d .
Cl3 Cl 0.9148(3) 0.78304(11) 0.28573(9) 0.0208(4) Uani 1 d .
Cl4 Cl 0.5695(4) 0.7218(2) 0.43104(15) 0.0498(7) Uani 1 d .
Cl5 Cl 0.7973(4) 0.8441(2) 0.47195(15) 0.0530(8) Uani 1 d .
Cl6 Cl 1.1024(4) 1.0073(2) 0.4231(2) 0.0615(9) Uani 1 d .
Cl7 Cl 1.2706(4) 0.8654(2) 0.4248(2) 0.0552(8) Uani 1 d .
N1 N 0.5897(8) 0.7839(4) 0.2098(3) 0.0167(14) Uani 1 d .
N2 N 0.8374(8) 0.7512(4) 0.1497(3) 0.0128(13) Uani 1 d .
C1 C 0.6619(11) 0.8571(5) 0.0676(4) 0.022(2) Uani 1 d .
C2 C 0.5314(10) 0.8756(4) 0.0992(4) 0.019(2) Uani 1 d .
C3 C 0.5702(11) 0.9422(5) 0.1372(4) 0.024(2) Uani 1 d .
C4 C 0.7301(11) 0.9658(5) 0.1286(4) 0.024(2) Uani 1 d .
C5 C 0.7879(11) 0.9110(5) 0.0845(4) 0.021(2) Uani 1 d .
C6 C 0.6577(13) 0.7961(6) 0.0174(4) 0.031(2) Uani 1 d .
H6A H 0.5971(13) 0.7541(6) 0.0293(4) 0.080 Uiso 1 d R
H6B H 0.7670(13) 0.7797(6) 0.0162(4) 0.080 Uiso 1 d R
C7 C 0.5761(16) 0.8262(7) -0.0512(5) 0.047(3) Uani 1 d .
H7A H 0.5727(16) 0.7874(7) -0.0839(5) 0.080 Uiso 1 d R
H7B H 0.4667(16) 0.8421(7) -0.0497(5) 0.080 Uiso 1 d R
H7C H 0.6378(16) 0.8679(7) -0.0628(5) 0.080 Uiso 1 d R
C8 C 0.3692(12) 0.8371(6) 0.0883(5) 0.031(2) Uani 1 d .
H8A H 0.3004(12) 0.8571(6) 0.0492(5) 0.080 Uiso 1 d R
H8B H 0.3844(12) 0.7845(6) 0.0825(5) 0.080 Uiso 1 d R
H8C H 0.3186(12) 0.8451(6) 0.1261(5) 0.080 Uiso 1 d R
C9 C 0.4529(12) 0.9878(5) 0.1670(5) 0.033(2) Uani 1 d .
H9A H 0.3848(12) 1.0162(5) 0.1327(5) 0.080 Uiso 1 d R
H9B H 0.3859(12) 0.9555(5) 0.1880(5) 0.080 Uiso 1 d R
H9C H 0.5124(12) 1.0213(5) 0.1995(5) 0.080 Uiso 1 d R
C10 C 0.8079(14) 1.0409(5) 0.1472(6) 0.040(3) Uani 1 d .
H10A H 0.7661(14) 1.0767(5) 0.1133(6) 0.080 Uiso 1 d R
H10B H 0.7827(14) 1.0569(5) 0.1889(6) 0.080 Uiso 1 d R
H10C H 0.9244(14) 1.0369(5) 0.1512(6) 0.080 Uiso 1 d R
C11 C 0.9261(13) 0.9223(6) 0.0493(5) 0.038(2) Uani 1 d .
H11A H 0.8870(13) 0.9462(6) 0.0073(5) 0.080 Uiso 1 d R
H11B H 1.0077(13) 0.9532(6) 0.0758(5) 0.080 Uiso 1 d R
H11C H 0.9730(13) 0.8747(6) 0.0419(5) 0.080 Uiso 1 d R
C12 C 0.4677(10) 0.8036(5) 0.2401(4) 0.021(2) Uani 1 d .
H12A H 0.4569(10) 0.8553(5) 0.2511(4) 0.080 Uiso 1 d R
C13 C 0.3561(11) 0.7530(5) 0.2564(4) 0.025(2) Uani 1 d .
H13A H 0.2684(11) 0.7696(5) 0.2773(4) 0.080 Uiso 1 d R
C14 C 0.3728(11) 0.6770(5) 0.2420(4) 0.027(2) Uani 1 d .
C15 C 0.4970(11) 0.6569(4) 0.2098(4) 0.023(2) Uani 1 d .
H15A H 0.5097(11) 0.6054(4) 0.1985(4) 0.080 Uiso 1 d R
C16 C 0.6045(10) 0.7103(4) 0.1932(4) 0.017(2) Uani 1 d .
C17 C 0.2588(12) 0.6198(6) 0.2623(5) 0.035(2) Uani 1 d .
H17A H 0.2873(12) 0.5710(6) 0.2487(5) 0.080 Uiso 1 d R
H17B H 0.2683(12) 0.6207(6) 0.3098(5) 0.080 Uiso 1 d R
H17C H 0.1483(12) 0.6312(6) 0.2415(5) 0.080 Uiso 1 d R
C18 C 0.9674(11) 0.7385(5) 0.1221(4) 0.019(2) Uani 1 d .
H18A H 1.0372(11) 0.7797(5) 0.1162(4) 0.080 Uiso 1 d R
C19 C 1.0056(11) 0.6678(5) 0.1012(4) 0.024(2) Uani 1 d .
H19A H 1.0990(11) 0.6609(5) 0.0806(4) 0.080 Uiso 1 d R
C20 C 0.9081(11) 0.6075(5) 0.1104(4) 0.024(2) Uani 1 d .
C21 C 0.7769(11) 0.6207(4) 0.1406(4) 0.019(2) Uani 1 d .
H21A H 0.7096(11) 0.5795(4) 0.1491(4) 0.080 Uiso 1 d R
C22 C 0.7396(10) 0.6927(4) 0.1592(4) 0.016(2) Uani 1 d .
C23 C 0.9438(14) 0.5291(5) 0.0889(5) 0.034(2) Uani 1 d .
H23A H 0.8630(14) 0.4952(5) 0.0995(5) 0.080 Uiso 1 d R
H23B H 0.9406(14) 0.5286(5) 0.0417(5) 0.080 Uiso 1 d R
H23C H 1.0504(14) 0.5139(5) 0.1117(5) 0.080 Uiso 1 d R
C24 C 0.6663(14) 0.8008(7) 0.4055(5) 0.045(3) Uani 1 d .
H24A H 0.5846(14) 0.8360(7) 0.3854(5) 0.080 Uiso 1 d R
H24B H 0.7280(14) 0.7862(7) 0.3724(5) 0.080 Uiso 1 d R
C25 C 1.1194(15) 0.9242(7) 0.3811(5) 0.048(3) Uani 1 d .
H25A H 1.1449(15) 0.9354(7) 0.3383(5) 0.080 Uiso 1 d R
H25B H 1.0161(15) 0.8987(7) 0.3740(5) 0.080 Uiso 1 d R

loop_
_atom_type_symbol
_atom_type_description
_atom_type_scat_dispersion_real
_atom_type_scat_dispersion_imag
_atom_type_scat_source
C C 0.0033 0.0016 'International Tables Vol C Tables 4.2.6.8 and 6.1.1.4'
H H 0.0000 0.0000 'International Tables Vol C Tables 4.2.6.8 and 6.1.1.4'
N N 0.0061 0.0033 'International Tables Vol C Tables 4.2.6.8 and 6.1.1.4'
Cl Cl 0.1484 0.1585 'International Tables Vol C Tables 4.2.6.8 and 6.1.1.4'
W W -0.8490 6.8722 'International Tables Vol C Tables 4.2.6.8 and 6.1.1.4'

loop_
_geom_angle_atom_site_label_1
_geom_angle_atom_site_label_2
_geom_angle_atom_site_label_3
_geom_angle
N2 W1 N1 75.8(2)
N2 W1 C4 127.0(3)
N1 W1 C4 126.1(3)
N2 W1 C5 89.5(3)
N1 W1 C5 127.4(3)
C4 W1 C5 37.8(3)
N2 W1 C3 128.3(3)
N1 W1 C3 89.9(3)
C4 W1 C3 36.5(3)
C5 W1 C3 60.6(3)
N2 W1 C1 73.4(3)
N1 W1 C1 93.2(3)
C4 W1 C1 59.3(3)
C5 W1 C1 34.7(3)
C3 W1 C1 57.8(3)
N2 W1 C2 94.4(3)
N1 W1 C2 73.2(3)
C4 W1 C2 58.6(3)
C5 W1 C2 57.7(3)
C3 W1 C2 34.5(3)
C1 W1 C2 33.4(3)
N2 W1 Cl2 149.7(2)
N1 W1 Cl2 91.1(2)
C4 W1 Cl2 82.8(2)
C5 W1 Cl2 119.6(2)
C3 W1 Cl2 77.9(2)
C1 W1 Cl2 135.4(2)
C2 W1 Cl2 108.0(2)
N2 W1 Cl1 92.8(2)
N1 W1 Cl1 151.0(2)
C4 W1 Cl1 82.1(2)
C5 W1 Cl1 78.1(2)
C3 W1 Cl1 117.5(2)
C1 W1 Cl1 109.3(2)
C2 W1 Cl1 135.1(2)
Cl2 W1 Cl1 85.67(7)
N2 W1 Cl3 72.5(2)
N1 W1 Cl3 74.4(2)
C4 W1 Cl3 152.1(2)
C5 W1 Cl3 148.1(2)
C3 W1 Cl3 150.5(2)
C1 W1 Cl3 145.7(2)
C2 W1 Cl3 147.1(2)
Cl2 W1 Cl3 77.68(7)
Cl1 W1 Cl3 76.74(7)
C12 N1 C16 118.8(7)
C12 N1 W1 125.2(5)
C16 N1 W1 116.0(5)
C18 N2 C22 119.0(7)
C18 N2 W1 124.5(5)
C22 N2 W1 116.4(5)
C2 C1 C5 109.1(8)
C2 C1 C6 124.7(8)
C5 C1 C6 125.7(8)
C2 C1 W1 74.0(5)
C5 C1 W1 67.7(5)
C6 C1 W1 130.5(6)
C1 C2 C3 109.5(8)
C1 C2 C8 125.3(8)
C3 C2 C8 124.8(8)
C1 C2 W1 72.6(5)
C3 C2 W1 68.6(5)
C8 C2 W1 130.7(6)
C2 C3 C4 107.3(7)
C2 C3 C9 125.7(9)
C4 C3 C9 125.6(8)
C2 C3 W1 77.0(5)
C4 C3 W1 68.0(5)
C9 C3 W1 130.8(6)
C3 C4 C5 107.3(7)
C3 C4 C10 126.4(9)
C5 C4 C10 124.9(8)
C3 C4 W1 75.6(5)
C5 C4 W1 73.5(5)
C10 C4 W1 127.3(7)
C1 C5 C4 106.8(7)
C1 C5 C11 125.5(8)
C4 C5 C11 125.5(8)
C1 C5 W1 77.7(5)
C4 C5 W1 68.8(4)
C11 C5 W1 131.9(6)
C1 C6 C7 108.7(8)
N1 C12 C13 123.0(8)
C12 C13 C14 119.1(8)
C15 C14 C13 117.9(8)
C15 C14 C17 121.7(9)
C13 C14 C17 120.5(9)
C14 C15 C16 120.9(8)
N1 C16 C15 120.3(8)
N1 C16 C22 115.9(7)
C15 C16 C22 123.7(7)
N2 C18 C19 122.5(8)
C20 C19 C18 119.5(8)
C21 C20 C19 117.7(8)
C21 C20 C23 120.4(8)
C19 C20 C23 121.9(8)
C20 C21 C22 121.2(8)
N2 C22 C21 120.1(7)
N2 C22 C16 115.9(7)
C21 C22 C16 123.9(7)
Cl5 C24 Cl4 112.2(6)
Cl6 C25 Cl7 112.3(6)

loop_
_geom_bond_atom_site_label_1
_geom_bond_atom_site_label_2
_geom_bond_distance
W1 N2 2.163(6)
W1 N1 2.164(7)
W1 C4 2.243(8)
W1 C5 2.307(8)
W1 C3 2.344(9)
W1 C1 2.436(8)
W1 C2 2.453(8)
W1 Cl2 2.470(2)
W1 Cl1 2.487(2)
W1 Cl3 2.533(2)
Cl4 C24 1.755(12)
Cl5 C24 1.754(12)
Cl6 C25 1.735(11)
Cl7 C25 1.751(11)
N1 C12 1.333(10)
N1 C16 1.370(10)
N2 C18 1.332(10)
N2 C22 1.362(10)
C1 C2 1.405(12)
C1 C5 1.419(12)
C1 C6 1.494(12)
C2 C3 1.425(12)
C2 C8 1.494(12)
C3 C4 1.439(13)
C3 C9 1.489(12)
C4 C5 1.473(13)
C4 C10 1.508(12)
C5 C11 1.482(13)
C6 C7 1.537(12)
C12 C13 1.382(12)
C13 C14 1.402(13)
C14 C15 1.375(13)
C14 C17 1.507(12)
C15 C16 1.393(11)
C16 C22 1.465(12)
C18 C19 1.391(11)
C19 C20 1.383(13)
C20 C21 1.373(12)
C20 C23 1.516(11)
C21 C22 1.395(11)

loop_
_geom_torsion_atom_site_label_1
_geom_torsion_atom_site_label_2
_geom_torsion_atom_site_label_3
_geom_torsion_atom_site_label_4
_geom_torsion
N2 W1 N1 C12 -179.9(7)
C4 W1 N1 C12 -54.2(8)
C5 W1 N1 C12 -101.8(7)
C3 W1 N1 C12 -50.2(7)
C1 W1 N1 C12 -107.9(7)
C2 W1 N1 C12 -80.8(7)
Cl2 W1 N1 C12 27.7(7)
Cl1 W1 N1 C12 110.7(7)
Cl3 W1 N1 C12 104.6(7)
N2 W1 N1 C16 2.0(5)
C4 W1 N1 C16 127.7(6)
C5 W1 N1 C16 80.1(6)
C3 W1 N1 C16 131.7(6)
C1 W1 N1 C16 74.0(6)
C2 W1 N1 C16 101.1(6)
Cl2 W1 N1 C16 -150.4(5)
Cl1 W1 N1 C16 -67.4(7)
Cl3 W1 N1 C16 -73.5(5)
N1 W1 N2 C18 -177.6(7)
C4 W1 N2 C18 57.6(7)
C5 W1 N2 C18 53.4(6)
C3 W1 N2 C18 104.1(7)
C1 W1 N2 C18 84.7(6)
C2 W1 N2 C18 111.0(6)
Cl2 W1 N2 C18 -110.8(6)
Cl1 W1 N2 C18 -24.6(6)
Cl3 W1 N2 C18 -99.8(6)
N1 W1 N2 C22 -1.0(5)
C4 W1 N2 C22 -125.8(6)
C5 W1 N2 C22 -130.0(6)
C3 W1 N2 C22 -79.3(6)
C1 W1 N2 C22 -98.8(6)
C2 W1 N2 C22 -72.4(6)
Cl2 W1 N2 C22 65.8(7)
Cl1 W1 N2 C22 152.0(5)
Cl3 W1 N2 C22 76.8(5)
N2 W1 C1 C2 126.5(5)
N1 W1 C1 C2 52.3(5)
C4 W1 C1 C2 -78.5(5)
C5 W1 C1 C2 -119.1(7)
C3 W1 C1 C2 -35.5(5)
C2 W1 C1 C2 0.000(2)
Cl2 W1 C1 C2 -42.4(6)
Cl1 W1 C1 C2 -146.4(4)
Cl3 W1 C1 C2 119.0(5)
N2 W1 C1 C5 -114.4(5)
N1 W1 C1 C5 171.5(5)
C4 W1 C1 C5 40.7(5)
C5 W1 C1 C5 0.000(3)
C3 W1 C1 C5 83.7(6)
C2 W1 C1 C5 119.1(7)
Cl2 W1 C1 C5 76.7(6)
Cl1 W1 C1 C5 -27.2(5)
Cl3 W1 C1 C5 -121.9(5)
N2 W1 C1 C6 4.3(8)
N1 W1 C1 C6 -69.9(9)
C4 W1 C1 C6 159.3(10)
C5 W1 C1 C6 118.6(10)
C3 W1 C1 C6 -157.7(10)
C2 W1 C1 C6 -122.2(11)
Cl2 W1 C1 C6 -164.7(7)
Cl1 W1 C1 C6 91.4(8)
Cl3 W1 C1 C6 -3.2(11)
C5 C1 C2 C3 0.1(9)
C6 C1 C2 C3 -172.6(8)
W1 C1 C2 C3 58.9(6)
C5 C1 C2 C8 173.3(8)
C6 C1 C2 C8 0.6(13)
W1 C1 C2 C8 -128.0(8)
C5 C1 C2 W1 -58.8(6)
C6 C1 C2 W1 128.5(8)
W1 C1 C2 W1 0.000(1)
N2 W1 C2 C1 -50.6(5)
N1 W1 C2 C1 -124.3(5)
C4 W1 C2 C1 80.7(6)
C5 W1 C2 C1 36.0(5)
C3 W1 C2 C1 119.9(7)
C1 W1 C2 C1 0.000(2)
Cl2 W1 C2 C1 150.1(4)
Cl1 W1 C2 C1 47.8(6)
Cl3 W1 C2 C1 -114.7(5)
N2 W1 C2 C3 -170.4(5)
N1 W1 C2 C3 115.8(5)
C4 W1 C2 C3 -39.1(5)
C5 W1 C2 C3 -83.9(5)
C3 W1 C2 C3 0.000(4)
C1 W1 C2 C3 -119.9(7)
Cl2 W1 C2 C3 30.3(5)
Cl1 W1 C2 C3 -72.1(6)
Cl3 W1 C2 C3 125.5(5)
N2 W1 C2 C8 71.4(8)
N1 W1 C2 C8 -2.4(8)
C4 W1 C2 C8 -157.3(9)
C5 W1 C2 C8 158.0(9)
C3 W1 C2 C8 -118.2(10)
C1 W1 C2 C8 122.0(10)
Cl2 W1 C2 C8 -87.9(8)
Cl1 W1 C2 C8 169.7(7)
Cl3 W1 C2 C8 7.3(10)
C1 C2 C3 C4 0.2(9)
C8 C2 C3 C4 -173.0(8)
W1 C2 C3 C4 61.6(6)
C1 C2 C3 C9 167.4(8)
C8 C2 C3 C9 -5.8(14)
W1 C2 C3 C9 -131.2(9)
C1 C2 C3 W1 -61.4(6)
C8 C2 C3 W1 125.4(8)
W1 C2 C3 W1 0.000(2)
N2 W1 C3 C2 12.2(6)
N1 W1 C3 C2 -59.5(5)
C4 W1 C3 C2 115.0(7)
C5 W1 C3 C2 74.9(5)
C1 W1 C3 C2 34.4(5)
C2 W1 C3 C2 0.000(4)
Cl2 W1 C3 C2 -150.6(5)
Cl1 W1 C3 C2 130.8(4)
Cl3 W1 C3 C2 -116.0(5)
N2 W1 C3 C4 -102.9(5)
N1 W1 C3 C4 -174.6(5)
C4 W1 C3 C4 0.0
C5 W1 C3 C4 -40.2(5)
C1 W1 C3 C4 -80.7(6)
C2 W1 C3 C4 -115.0(7)
Cl2 W1 C3 C4 94.3(5)
Cl1 W1 C3 C4 15.7(6)
Cl3 W1 C3 C4 129.0(5)
N2 W1 C3 C9 138.4(8)
N1 W1 C3 C9 66.7(9)
C4 W1 C3 C9 -118.8(11)
C5 W1 C3 C9 -159.0(10)
C1 W1 C3 C9 160.6(10)
C2 W1 C3 C9 126.2(11)
Cl2 W1 C3 C9 -24.4(8)
Cl1 W1 C3 C9 -103.0(8)
Cl3 W1 C3 C9 10.2(12)
C2 C3 C4 C5 -0.4(9)
C9 C3 C4 C5 -167.6(8)
W1 C3 C4 C5 67.2(5)
C2 C3 C4 C10 166.4(9)
C9 C3 C4 C10 -0.8(15)
W1 C3 C4 C10 -126.0(10)
C2 C3 C4 W1 -67.6(6)
C9 C3 C4 W1 125.2(9)
W1 C3 C4 W1 0.0
N2 W1 C4 C3 106.5(5)
N1 W1 C4 C3 6.7(7)
C5 W1 C4 C3 113.4(7)
C3 W1 C4 C3 0.0
C1 W1 C4 C3 76.1(5)
C2 W1 C4 C3 36.9(5)
Cl2 W1 C4 C3 -79.3(5)
Cl1 W1 C4 C3 -165.9(5)
Cl3 W1 C4 C3 -125.1(5)
N2 W1 C4 C5 -6.8(6)
N1 W1 C4 C5 -106.6(5)
C5 W1 C4 C5 0.000(4)
C3 W1 C4 C5 -113.4(7)
C1 W1 C4 C5 -37.3(5)
C2 W1 C4 C5 -76.5(5)
Cl2 W1 C4 C5 167.3(5)
Cl1 W1 C4 C5 80.7(5)
Cl3 W1 C4 C5 121.5(5)
N2 W1 C4 C10 -128.4(8)
N1 W1 C4 C10 131.8(8)
C5 W1 C4 C10 -121.6(11)
C3 W1 C4 C10 125.1(11)
C1 W1 C4 C10 -158.8(10)
C2 W1 C4 C10 162.0(10)
Cl2 W1 C4 C10 45.8(9)
Cl1 W1 C4 C10 -40.8(8)
Cl3 W1 C4 C10 0.0(13)
C2 C1 C5 C4 -0.4(9)
C6 C1 C5 C4 172.2(8)
W1 C1 C5 C4 -63.1(5)
C2 C1 C5 C11 -164.2(8)
C6 C1 C5 C11 8.4(14)
W1 C1 C5 C11 133.1(9)
C2 C1 C5 W1 62.7(6)
C6 C1 C5 W1 -124.7(8)
W1 C1 C5 W1 0.000(2)
C3 C4 C5 C1 0.5(9)
C10 C4 C5 C1 -166.6(8)
W1 C4 C5 C1 69.1(6)
C3 C4 C5 C11 164.3(9)
C10 C4 C5 C11 -2.8(14)
W1 C4 C5 C11 -127.1(9)
C3 C4 C5 W1 -68.6(6)
C10 C4 C5 W1 124.3(9)
W1 C4 C5 W1 0.000(3)
N2 W1 C5 C1 60.8(5)
N1 W1 C5 C1 -10.7(6)
C4 W1 C5 C1 -113.7(7)
C3 W1 C5 C1 -74.9(5)
C1 W1 C5 C1 0.000(3)
C2 W1 C5 C1 -34.7(5)
Cl2 W1 C5 C1 -128.2(4)
Cl1 W1 C5 C1 153.8(5)
Cl3 W1 C5 C1 115.2(5)
N2 W1 C5 C4 174.6(5)
N1 W1 C5 C4 103.0(5)
C4 W1 C5 C4 0.000(5)
C3 W1 C5 C4 38.8(5)
C1 W1 C5 C4 113.7(7)
C2 W1 C5 C4 79.0(5)
Cl2 W1 C5 C4 -14.5(5)
Cl1 W1 C5 C4 -92.5(5)
Cl3 W1 C5 C4 -131.1(5)
N2 W1 C5 C11 -66.1(9)
N1 W1 C5 C11 -137.7(8)
C4 W1 C5 C11 119.3(11)
C3 W1 C5 C11 158.1(10)
C1 W1 C5 C11 -127.0(11)
C2 W1 C5 C11 -161.7(10)
Cl2 W1 C5 C11 104.8(9)
Cl1 W1 C5 C11 26.8(9)
Cl3 W1 C5 C11 -11.8(12)
C2 C1 C6 C7 83.3(11)
C5 C1 C6 C7 -88.2(11)
W1 C1 C6 C7 -178.1(7)
C16 N1 C12 C13 0.8(13)
W1 N1 C12 C13 -177.2(6)
N1 C12 C13 C14 1.5(14)
C12 C13 C14 C15 -2.4(13)
C12 C13 C14 C17 176.7(9)
C13 C14 C15 C16 1.3(13)
C17 C14 C15 C16 -177.9(8)
C12 N1 C16 C15 -2.0(11)
W1 N1 C16 C15 176.2(6)
C12 N1 C16 C22 179.1(7)
W1 N1 C16 C22 -2.7(9)
C14 C15 C16 N1 1.0(12)
C14 C15 C16 C22 179.7(8)
C22 N2 C18 C19 1.3(12)
W1 N2 C18 C19 177.8(6)
N2 C18 C19 C20 -1.3(13)
C18 C19 C20 C21 -0.4(13)
C18 C19 C20 C23 -179.9(9)
C19 C20 C21 C22 2.2(13)
C23 C20 C21 C22 -178.3(8)
C18 N2 C22 C21 0.6(11)
W1 N2 C22 C21 -176.2(6)
C18 N2 C22 C16 176.7(7)
W1 N2 C22 C16 -0.1(9)
C20 C21 C22 N2 -2.4(12)
C20 C21 C22 C16 -178.2(8)
N1 C16 C22 N2 1.8(10)
C15 C16 C22 N2 -177.0(7)
N1 C16 C22 C21 177.8(7)
C15 C16 C22 C21 -1.0(12)
